data_4105486
loop_
_publ_author_name
'Shao-Liang Zheng'
'Yizhong Wang'
'Zhipeng Yu'
'Qing Lin'
'Philip Coppens'

_publ_section_title
;
 Direct Observation of a Photoinduced Nonstabilized Nitrile Imine
 Structure in the Solid State
;
_journal_name_full 'Journal of the American Chemical Society'
_journal_page_first 18036
_journal_page_last 18037
_journal_paper_doi 10.1021/ja9094523
_journal_volume 131
_journal_year 2009
_chemical_formula_moiety 'C15 H14 N6 O4 Zn'
_chemical_formula_sum 'C15 H14 N6 O4 Zn'
_chemical_formula_weight 407.69
_chemical_name_common Zn(CO2C6H5-CN4-C6H4CO2)(NH3)2
_chemical_name_systematic
; 
 ? 
;
_space_group_IT_number 14
_symmetry_cell_setting monoclinic
_symmetry_space_group_name_Hall '-P 2ybc'
_symmetry_space_group_name_H-M 'P 1 21/c 1'
_atom_sites_solution_hydrogens geom
_atom_sites_solution_primary direct
_atom_sites_solution_secondary difmap
_audit_creation_method SHELXL-97
_cell_angle_alpha 90.00
_cell_angle_beta 102.915(4)
_cell_angle_gamma 90.00
_cell_formula_units_Z 4
_cell_length_a 6.0952(11)
_cell_length_b 10.4482(19)
_cell_length_c 25.943(5)
_cell_measurement_reflns_used 465
_cell_measurement_temperature 90(2)
_cell_measurement_theta_max 25
_cell_measurement_theta_min 2.5
_cell_volume 1610.4(5)
_computing_cell_refinement 'Bruker Saint v7.23A (Bruker, 2005)'
_computing_data_collection 'APEX2 (Bruker, 2004)'
_computing_data_reduction 'Bruker Saint v7.23A (Bruker, 2005)'
_computing_molecular_graphics 'Bruker SHELXTL'
_computing_publication_material 'Bruker SHELXTL'
_computing_structure_refinement 'SHELXL-97 (Sheldrick, 1997)'
_computing_structure_solution 'SHELXS-97 (Sheldrick, 1997)'
_diffrn_ambient_temperature 90(2)
_diffrn_detector_area_resol_mean 8.33
_diffrn_measured_fraction_theta_full 0.990
_diffrn_measured_fraction_theta_max 0.990
_diffrn_measurement_device_type 'Bruker SMART APEX2'
_diffrn_measurement_method \wand\f-scans
_diffrn_radiation_monochromator graphite
_diffrn_radiation_probe x-ray
_diffrn_radiation_type MoK\a
_diffrn_radiation_wavelength 0.71073
_diffrn_reflns_av_R_equivalents 0.0597
_diffrn_reflns_av_sigmaI/netI 0.0632
_diffrn_reflns_limit_h_max 7
_diffrn_reflns_limit_h_min -7
_diffrn_reflns_limit_k_max 12
_diffrn_reflns_limit_k_min -12
_diffrn_reflns_limit_l_max 31
_diffrn_reflns_limit_l_min -30
_diffrn_reflns_number 9300
_diffrn_reflns_theta_full 25.77
_diffrn_reflns_theta_max 25.77
_diffrn_reflns_theta_min 1.61
_diffrn_source rotating-anode
_diffrn_source_type 'RIGAKU RU-2000BEH'
_exptl_absorpt_coefficient_mu 1.562
_exptl_absorpt_correction_T_max 0.9546
_exptl_absorpt_correction_T_min 0.8110
_exptl_absorpt_correction_type multi-scan
_exptl_absorpt_process_details 'SADABS 2004/1 (Bruker, 2004)'
_exptl_crystal_colour colorless
_exptl_crystal_density_diffrn 1.682
_exptl_crystal_description Needle
_exptl_crystal_F_000 832
_exptl_crystal_size_max 0.14
_exptl_crystal_size_mid 0.06
_exptl_crystal_size_min 0.03
_refine_diff_density_max 0.542
_refine_diff_density_min -0.632
_refine_diff_density_rms 0.096
_refine_ls_extinction_method none
_refine_ls_goodness_of_fit_ref 1.050
_refine_ls_hydrogen_treatment constr
_refine_ls_matrix_type full
_refine_ls_number_parameters 235
_refine_ls_number_reflns 3067
_refine_ls_number_restraints 0
_refine_ls_restrained_S_all 1.050
_refine_ls_R_factor_all 0.0706
_refine_ls_R_factor_gt 0.0413
_refine_ls_shift/su_max 0.001
_refine_ls_shift/su_mean 0.000
_refine_ls_structure_factor_coef Fsqd
_refine_ls_weighting_details 'calc w=1/[\s^2^(Fo^2^)+(0.0318P)^2^+2.5491P] where P=(Fo^2^+2Fc^2^)/3'
_refine_ls_weighting_scheme calc
_refine_ls_wR_factor_gt 0.0843
_refine_ls_wR_factor_ref 0.0953
_reflns_number_gt 2244
_reflns_number_total 3067
_reflns_threshold_expression >2sigma(I)
_cod_data_source_file ja9094523_si_005.cif
_cod_data_source_block Zn(CO2C6H5-CN4-C6H4CO2)(NH3)2
_cod_original_cell_volume 1610.3(5)
_cod_database_code 4105486

loop_
_symmetry_equiv_pos_as_xyz
'x, y, z'
'-x, y+1/2, -z+1/2'
'-x, -y, -z'
'x, -y-1/2, z-1/2'

loop_
_atom_site_label
_atom_site_type_symbol
_atom_site_fract_x
_atom_site_fract_y
_atom_site_fract_z
_atom_site_U_iso_or_equiv
_atom_site_adp_type
_atom_site_occupancy
_atom_site_symmetry_multiplicity
_atom_site_calc_flag
_atom_site_refinement_flags
Zn1 Zn 1.00200(7) 0.78080(4) 0.267296(18) 0.01523(14) Uani 1 1 d .
O1 O 0.5560(5) 0.8214(2) 0.20389(11) 0.0210(6) Uani 1 1 d .
O2 O 0.8344(4) 0.6818(2) 0.20652(11) 0.0197(6) Uani 1 1 d .
O3 O 0.1324(4) -0.1324(2) -0.18967(11) 0.0205(6) Uani 1 1 d .
O4 O 0.4595(5) -0.2365(3) -0.16544(11) 0.0246(7) Uani 1 1 d .
C1 C 0.6346(6) 0.7248(4) 0.18742(15) 0.0167(8) Uani 1 1 d .
C2 C 0.4944(6) 0.6470(4) 0.14313(15) 0.0145(8) Uani 1 1 d .
C3 C 0.5905(6) 0.5477(3) 0.12044(15) 0.0154(8) Uani 1 1 d .
H3A H 0.7452 0.5279 0.1333 0.018 Uiso 1 1 calc R
C4 C 0.4619(6) 0.4765(4) 0.07889(15) 0.0147(8) Uani 1 1 d .
C5 C 0.2335(6) 0.5058(4) 0.06041(15) 0.0175(9) Uani 1 1 d .
H5A H 0.1444 0.4577 0.0323 0.021 Uiso 1 1 calc R
C6 C 0.1378(6) 0.6053(4) 0.08327(15) 0.0179(9) Uani 1 1 d .
H6A H -0.0171 0.6250 0.0708 0.022 Uiso 1 1 calc R
C7 C 0.2665(6) 0.6757(4) 0.12410(15) 0.0172(9) Uani 1 1 d .
H7A H 0.1998 0.7440 0.1394 0.021 Uiso 1 1 calc R
C8 C 0.5605(6) 0.3726(4) 0.05323(15) 0.0164(8) Uani 1 1 d .
C9 C 0.5319(6) 0.1304(3) -0.03815(15) 0.0151(8) Uani 1 1 d .
C10 C 0.6947(6) 0.0507(4) -0.05069(15) 0.0154(8) Uani 1 1 d .
H10A H 0.8477 0.0577 -0.0324 0.019 Uiso 1 1 calc R
C11 C 0.6293(6) -0.0395(4) -0.09044(15) 0.0176(9) Uani 1 1 d .
H11A H 0.7385 -0.0955 -0.0991 0.021 Uiso 1 1 calc R
C12 C 0.4047(6) -0.0488(3) -0.11793(15) 0.0144(8) Uani 1 1 d .
C13 C 0.2468(6) 0.0330(3) -0.10426(15) 0.0161(8) Uani 1 1 d .
H13A H 0.0940 0.0273 -0.1228 0.019 Uiso 1 1 calc R
C14 C 0.3069(6) 0.1218(4) -0.06456(15) 0.0161(8) Uani 1 1 d .
H14A H 0.1970 0.1763 -0.0553 0.019 Uiso 1 1 calc R
C15 C 0.3324(7) -0.1469(4) -0.16070(15) 0.0175(9) Uani 1 1 d .
N1 N 0.4394(5) 0.3065(3) 0.01296(13) 0.0168(7) Uani 1 1 d .
N2 N 0.5911(5) 0.2246(3) 0.00239(12) 0.0162(7) Uani 1 1 d .
N3 N 0.7965(5) 0.2379(3) 0.03427(13) 0.0174(7) Uani 1 1 d .
N4 N 0.7782(5) 0.3323(3) 0.06686(13) 0.0180(7) Uani 1 1 d .
N1S N 0.8516(5) 0.8680(3) 0.31994(13) 0.0217(8) Uani 1 1 d .
H1NA H 0.7259 0.8289 0.3220 0.033 Uiso 1 1 d R
H1NB H 0.8133 0.9476 0.3111 0.033 Uiso 1 1 d R
H1NC H 0.9407 0.8613 0.3516 0.033 Uiso 1 1 d R
N2S N 1.1747(5) 0.9184(3) 0.24025(13) 0.0186(7) Uani 1 1 d .
H2NA H 1.0877 0.9651 0.2157 0.028 Uiso 1 1 d R
H2NB H 1.2839 0.8940 0.2253 0.028 Uiso 1 1 d R
H2NC H 1.2247 0.9767 0.2645 0.028 Uiso 1 1 d R

loop_
_atom_site_aniso_label
_atom_site_aniso_U_11
_atom_site_aniso_U_22
_atom_site_aniso_U_33
_atom_site_aniso_U_23
_atom_site_aniso_U_13
_atom_site_aniso_U_12
Zn1 0.0174(2) 0.0111(2) 0.0158(2) -0.0005(2) 0.00087(17) -0.0006(2)
O1 0.0229(15) 0.0170(14) 0.0235(16) -0.0067(12) 0.0057(12) 0.0013(12)
O2 0.0202(15) 0.0162(14) 0.0204(15) -0.0027(11) -0.0002(12) 0.0013(11)
O3 0.0213(15) 0.0147(14) 0.0214(16) -0.0016(12) -0.0037(12) 0.0026(11)
O4 0.0228(15) 0.0209(15) 0.0279(17) -0.0101(13) 0.0012(12) 0.0048(13)
C1 0.0182(19) 0.0162(19) 0.016(2) 0.0033(18) 0.0050(16) -0.0027(18)
C2 0.018(2) 0.0122(19) 0.012(2) 0.0030(15) 0.0029(16) -0.0026(16)
C3 0.016(2) 0.0137(19) 0.016(2) 0.0002(16) 0.0012(16) -0.0015(16)
C4 0.017(2) 0.0147(19) 0.013(2) 0.0020(16) 0.0037(16) -0.0019(16)
C5 0.020(2) 0.015(2) 0.015(2) 0.0022(17) 0.0001(17) -0.0028(16)
C6 0.018(2) 0.016(2) 0.018(2) 0.0030(16) 0.0009(17) 0.0035(16)
C7 0.021(2) 0.0155(19) 0.016(2) 0.0014(16) 0.0049(17) 0.0010(16)
C8 0.018(2) 0.019(2) 0.013(2) 0.0021(16) 0.0028(16) -0.0031(16)
C9 0.020(2) 0.0093(18) 0.015(2) 0.0006(15) 0.0018(16) -0.0029(16)
C10 0.0148(19) 0.017(2) 0.014(2) 0.0023(16) 0.0027(16) -0.0007(16)
C11 0.019(2) 0.016(2) 0.019(2) 0.0030(17) 0.0061(17) 0.0028(16)
C12 0.018(2) 0.0136(19) 0.013(2) 0.0021(16) 0.0055(16) -0.0024(16)
C13 0.0161(19) 0.0147(19) 0.016(2) 0.0022(16) 0.0011(17) -0.0010(16)
C14 0.018(2) 0.0139(19) 0.017(2) 0.0014(16) 0.0037(16) 0.0041(16)
C15 0.023(2) 0.013(2) 0.018(2) 0.0019(16) 0.0070(17) -0.0028(17)
N1 0.0178(17) 0.0145(17) 0.0177(18) -0.0010(14) 0.0030(14) -0.0005(14)
N2 0.0170(16) 0.0169(15) 0.0139(17) -0.0012(15) 0.0018(13) -0.0001(15)
N3 0.0159(16) 0.0170(17) 0.0184(18) 0.0006(14) 0.0018(14) -0.0001(14)
N4 0.0159(17) 0.0197(17) 0.0181(19) -0.0030(15) 0.0034(14) -0.0018(14)
N1S 0.0197(18) 0.0199(18) 0.025(2) -0.0003(15) 0.0034(15) -0.0029(15)
N2S 0.0212(18) 0.0144(17) 0.0201(19) -0.0026(14) 0.0043(15) 0.0020(14)

loop_
_atom_type_symbol
_atom_type_description
_atom_type_scat_dispersion_real
_atom_type_scat_dispersion_imag
_atom_type_scat_source
C C 0.0033 0.0016 'International Tables Vol C Tables 4.2.6.8 and 6.1.1.4'
H H 0.0000 0.0000 'International Tables Vol C Tables 4.2.6.8 and 6.1.1.4'
N N 0.0061 0.0033 'International Tables Vol C Tables 4.2.6.8 and 6.1.1.4'
O O 0.0106 0.0060 'International Tables Vol C Tables 4.2.6.8 and 6.1.1.4'
Zn Zn 0.2839 1.4301 'International Tables Vol C Tables 4.2.6.8 and 6.1.1.4'

loop_
_geom_angle_atom_site_label_1
_geom_angle_atom_site_label_2
_geom_angle_atom_site_label_3
_geom_angle
_geom_angle_site_symmetry_1
_geom_angle_site_symmetry_3
O2 Zn1 O3 96.40(11) . 4_666
O2 Zn1 N2S 108.45(12) . .
O3 Zn1 N2S 125.94(12) 4_666 .
O2 Zn1 N1S 122.98(12) . .
O3 Zn1 N1S 99.09(13) 4_666 .
N2S Zn1 N1S 105.47(13) . .
C1 O2 Zn1 113.6(2) . .
C15 O3 Zn1 116.5(2) . 4_465
O1 C1 O2 124.0(4) . .
O1 C1 C2 120.5(3) . .
O2 C1 C2 115.5(3) . .
C3 C2 C7 119.4(4) . .
C3 C2 C1 120.4(3) . .
C7 C2 C1 120.2(3) . .
C2 C3 C4 120.6(4) . .
C2 C3 H3A 119.7 . .
C4 C3 H3A 119.7 . .
C3 C4 C5 119.4(4) . .
C3 C4 C8 121.8(3) . .
C5 C4 C8 118.8(3) . .
C6 C5 C4 119.9(4) . .
C6 C5 H5A 120.1 . .
C4 C5 H5A 120.1 . .
C7 C6 C5 120.4(4) . .
C7 C6 H6A 119.8 . .
C5 C6 H6A 119.8 . .
C6 C7 C2 120.4(4) . .
C6 C7 H7A 119.8 . .
C2 C7 H7A 119.8 . .
N1 C8 N4 112.4(3) . .
N1 C8 C4 121.9(3) . .
N4 C8 C4 125.8(3) . .
C10 C9 C14 121.5(4) . .
C10 C9 N2 120.7(3) . .
C14 C9 N2 117.8(3) . .
C11 C10 C9 118.7(4) . .
C11 C10 H10A 120.7 . .
C9 C10 H10A 120.7 . .
C10 C11 C12 120.8(4) . .
C10 C11 H11A 119.6 . .
C12 C11 H11A 119.6 . .
C13 C12 C11 118.8(4) . .
C13 C12 C15 120.1(3) . .
C11 C12 C15 121.1(3) . .
C14 C13 C12 121.5(4) . .
C14 C13 H13A 119.2 . .
C12 C13 H13A 119.2 . .
C13 C14 C9 118.7(4) . .
C13 C14 H14A 120.6 . .
C9 C14 H14A 120.6 . .
O4 C15 O3 124.2(4) . .
O4 C15 C12 120.1(3) . .
O3 C15 C12 115.7(3) . .
C8 N1 N2 101.9(3) . .
N1 N2 N3 113.6(3) . .
N1 N2 C9 121.5(3) . .
N3 N2 C9 124.9(3) . .
N4 N3 N2 105.7(3) . .
N3 N4 C8 106.4(3) . .
Zn1 N1S H1NA 111.3 . .
Zn1 N1S H1NB 112.6 . .
H1NA N1S H1NB 105.7 . .
Zn1 N1S H1NC 108.3 . .
H1NA N1S H1NC 105.8 . .
H1NB N1S H1NC 113.0 . .
Zn1 N2S H2NA 111.9 . .
Zn1 N2S H2NB 117.1 . .
H2NA N2S H2NB 103.6 . .
Zn1 N2S H2NC 111.8 . .
H2NA N2S H2NC 101.0 . .
H2NB N2S H2NC 110.0 . .

loop_
_geom_bond_atom_site_label_1
_geom_bond_atom_site_label_2
_geom_bond_distance
_geom_bond_site_symmetry_2
Zn1 O2 1.970(3) .
Zn1 O3 1.971(3) 4_666
Zn1 N2S 1.999(3) .
Zn1 N1S 2.024(3) .
O1 C1 1.233(5) .
O2 C1 1.289(5) .
O3 C15 1.290(5) .
O3 Zn1 1.971(3) 4_465
O4 C15 1.239(5) .
C1 C2 1.508(5) .
C2 C3 1.386(5) .
C2 C7 1.399(5) .
C3 C4 1.397(5) .
C3 H3A 0.9500 .
C4 C5 1.401(5) .
C4 C8 1.470(5) .
C5 C6 1.388(5) .
C5 H5A 0.9500 .
C6 C7 1.381(5) .
C6 H6A 0.9500 .
C7 H7A 0.9500 .
C8 N1 1.330(5) .
C8 N4 1.361(5) .
C9 C10 1.389(5) .
C9 C14 1.393(5) .
C9 N2 1.426(5) .
C10 C11 1.388(5) .
C10 H10A 0.9500 .
C11 C12 1.399(5) .
C11 H11A 0.9500 .
C12 C13 1.391(5) .
C12 C15 1.502(5) .
C13 C14 1.374(5) .
C13 H13A 0.9500 .
C14 H14A 0.9500 .
N1 N2 1.332(4) .
N2 N3 1.344(4) .
N3 N4 1.320(4) .
N1S H1NA 0.8799 .
N1S H1NB 0.8800 .
N1S H1NC 0.8800 .
N2S H2NA 0.8799 .
N2S H2NB 0.8799 .
N2S H2NC 0.8802 .

loop_
_geom_hbond_atom_site_label_D
_geom_hbond_atom_site_label_H
_geom_hbond_atom_site_label_A
_geom_hbond_distance_DH
_geom_hbond_distance_HA
_geom_hbond_distance_DA
_geom_hbond_angle_DHA
_geom_hbond_site_symmetry_A
N1S H1NA O4 0.88 1.98 2.854(4) 173.8 4_566
N1S H1NC N4 0.88 2.43 3.301(5) 172.8 2_755
N2S H2NA O3 0.88 2.22 3.021(4) 152.2 3_665
N2S H2NB O1 0.88 2.01 2.881(4) 169.3 1_655
N2S H2NC O2 0.88 2.33 3.085(4) 144.6 2_755

loop_
_geom_torsion_atom_site_label_1
_geom_torsion_atom_site_label_2
_geom_torsion_atom_site_label_3
_geom_torsion_atom_site_label_4
_geom_torsion
_geom_torsion_site_symmetry_1
O3 Zn1 O2 C1 137.8(3) 4_666
N2S Zn1 O2 C1 -90.9(3) .
N1S Zn1 O2 C1 32.6(3) .
Zn1 O2 C1 O1 2.5(5) .
Zn1 O2 C1 C2 -176.2(2) .
O1 C1 C2 C3 172.3(4) .
O2 C1 C2 C3 -9.0(5) .
O1 C1 C2 C7 -6.8(6) .
O2 C1 C2 C7 171.9(3) .
C7 C2 C3 C4 0.0(6) .
C1 C2 C3 C4 -179.1(3) .
C2 C3 C4 C5 -0.4(6) .
C2 C3 C4 C8 178.5(3) .
C3 C4 C5 C6 0.3(6) .
C8 C4 C5 C6 -178.6(3) .
C4 C5 C6 C7 0.1(6) .
C5 C6 C7 C2 -0.4(6) .
C3 C2 C7 C6 0.4(6) .
C1 C2 C7 C6 179.5(3) .
C3 C4 C8 N1 -178.6(4) .
C5 C4 C8 N1 0.3(5) .
C3 C4 C8 N4 1.7(6) .
C5 C4 C8 N4 -179.4(4) .
C14 C9 C10 C11 -0.2(6) .
N2 C9 C10 C11 -179.9(3) .
C9 C10 C11 C12 0.9(6) .
C10 C11 C12 C13 -0.8(6) .
C10 C11 C12 C15 -179.5(3) .
C11 C12 C13 C14 -0.1(6) .
C15 C12 C13 C14 178.6(3) .
C12 C13 C14 C9 0.9(6) .
C10 C9 C14 C13 -0.7(6) .
N2 C9 C14 C13 179.1(3) .
Zn1 O3 C15 O4 13.7(5) 4_465
Zn1 O3 C15 C12 -164.2(2) 4_465
C13 C12 C15 O4 -164.7(4) .
C11 C12 C15 O4 14.0(6) .
C13 C12 C15 O3 13.3(5) .
C11 C12 C15 O3 -168.0(3) .
N4 C8 N1 N2 -0.2(4) .
C4 C8 N1 N2 -180.0(3) .
C8 N1 N2 N3 0.2(4) .
C8 N1 N2 C9 178.2(3) .
C10 C9 N2 N1 176.3(3) .
C14 C9 N2 N1 -3.5(5) .
C10 C9 N2 N3 -5.9(6) .
C14 C9 N2 N3 174.3(3) .
N1 N2 N3 N4 -0.1(4) .
C9 N2 N3 N4 -178.1(3) .
N2 N3 N4 C8 0.0(4) .
N1 C8 N4 N3 0.1(4) .
C4 C8 N4 N3 179.9(3) .
